data_7102838
loop_
_publ_author_name
'Nagarathinam, Mangayarkarasi'
'Vittal, Jagadese J'

_publ_section_title
;
 Photochemical [2 + 2] cycloaddition as a tool to study a solid-state
 structural transformation.
;
_journal_issue 4
_journal_name_full 'Chemical communications (Cambridge, England)'
_journal_page_first 438
_journal_page_last 440
_journal_paper_doi 10.1039/b713586f
_journal_year 2008
_chemical_formula_sum 'C16 H18 Cd N2 O5'
_chemical_formula_weight 430.72
_chemical_name_systematic
;
?
;
_space_group_IT_number 15
_symmetry_cell_setting monoclinic
_symmetry_space_group_name_Hall '-C 2yc'
_symmetry_space_group_name_H-M 'C 1 2/c 1'
_atom_sites_solution_hydrogens geom
_atom_sites_solution_primary direct
_atom_sites_solution_secondary difmap
_audit_creation_method SHELXL-97
_cell_angle_alpha 90.00
_cell_angle_beta 92.7440(10)
_cell_angle_gamma 90.00
_cell_formula_units_Z 4
_cell_length_a 13.2612(8)
_cell_length_b 14.7065(9)
_cell_length_c 8.6573(5)
_cell_measurement_reflns_used 3548
_cell_measurement_temperature 223(2)
_cell_measurement_theta_max 28.48
_cell_measurement_theta_min 2.77
_cell_volume 1686.46(17)
_computing_cell_refinement 'Bruker AXS, SAINT'
_computing_data_collection 'Bruker AXS, SMART'
_computing_data_reduction 'Bruker AXS, SAINT'
_computing_molecular_graphics 'Bruker AXS, SHELXTL'
_computing_publication_material 'Bruker AXS, SHELXTL'
_computing_structure_refinement 'SHELXL-97 (Sheldrick, 1997)'
_computing_structure_solution 'SHELXS-97 (Sheldrick, 1990)'
_diffrn_ambient_temperature 223(2)
_diffrn_measured_fraction_theta_full 0.999
_diffrn_measured_fraction_theta_max 0.999
_diffrn_measurement_method '\w scans'
_diffrn_radiation_monochromator graphite
_diffrn_radiation_source 'fine-focus sealed tube'
_diffrn_radiation_type MoK\a
_diffrn_radiation_wavelength 0.71073
_diffrn_reflns_av_R_equivalents 0.0257
_diffrn_reflns_av_sigmaI/netI 0.0264
_diffrn_reflns_limit_h_max 14
_diffrn_reflns_limit_h_min -15
_diffrn_reflns_limit_k_max 16
_diffrn_reflns_limit_k_min -17
_diffrn_reflns_limit_l_max 10
_diffrn_reflns_limit_l_min -10
_diffrn_reflns_number 4833
_diffrn_reflns_theta_full 25.00
_diffrn_reflns_theta_max 25.00
_diffrn_reflns_theta_min 2.07
_exptl_absorpt_coefficient_mu 1.323
_exptl_absorpt_correction_T_max 1.0000
_exptl_absorpt_correction_T_min 0.6011
_exptl_absorpt_correction_type empirical
_exptl_absorpt_process_details 'SADABS (Sheldrick, 2004)'
_exptl_crystal_colour colorless
_exptl_crystal_density_diffrn 1.696
_exptl_crystal_density_meas ?
_exptl_crystal_density_method .
_exptl_crystal_description cubes
_exptl_crystal_F_000 864
_exptl_crystal_size_max 0.25
_exptl_crystal_size_mid 0.20
_exptl_crystal_size_min 0.13
_refine_diff_density_max 2.080
_refine_diff_density_min -0.689
_refine_diff_density_rms 0.098
_refine_ls_extinction_coef 0.0049(5)
_refine_ls_extinction_expression Fc^*^=kFc[1+0.001xFc^2^\l^3^/sin(2\q)]^-1/4^
_refine_ls_extinction_method SHELXL
_refine_ls_goodness_of_fit_ref 1.179
_refine_ls_hydrogen_treatment mixed
_refine_ls_matrix_type full
_refine_ls_number_parameters 116
_refine_ls_number_reflns 1494
_refine_ls_number_restraints 2
_refine_ls_restrained_S_all 1.178
_refine_ls_R_factor_all 0.0451
_refine_ls_R_factor_gt 0.0398
_refine_ls_shift/su_max 0.000
_refine_ls_shift/su_mean 0.000
_refine_ls_structure_factor_coef Fsqd
_refine_ls_weighting_details 'calc w=1/[\s^2^(Fo^2^)+(0.0260P)^2^+8.3671P] where P=(Fo^2^+2Fc^2^)/3'
_refine_ls_weighting_scheme calc
_refine_ls_wR_factor_gt 0.0873
_refine_ls_wR_factor_ref 0.0933
_reflns_number_gt 1368
_reflns_number_total 1494
_reflns_threshold_expression >2sigma(I)
_cod_data_source_file b713586f.txt
_cod_data_source_block man12
_cod_original_sg_symbol_H-M C2/c
_cod_database_code 7102838

loop_
_symmetry_equiv_pos_as_xyz
'x, y, z'
'x, -y, z+1/2'
'x+1/2, y+1/2, z'
'x+1/2, -y+1/2, z+1/2'
'-x, -y, -z'
'-x, y, -z-1/2'
'-x+1/2, -y+1/2, -z'
'-x+1/2, y+1/2, -z-1/2'

loop_
_atom_site_label
_atom_site_type_symbol
_atom_site_fract_x
_atom_site_fract_y
_atom_site_fract_z
_atom_site_U_iso_or_equiv
_atom_site_adp_type
_atom_site_occupancy
_atom_site_symmetry_multiplicity
_atom_site_calc_flag
_atom_site_refinement_flags
_atom_site_disorder_assembly
_atom_site_disorder_group
Cd1 Cd 0.5000 0.61612(3) 0.7500 0.0450(2) Uani 1 2 d SD . .
N1 N 0.3320(3) 0.5852(3) 0.6494(5) 0.0502(9) Uani 1 1 d . . .
C1 C 0.2853(4) 0.6374(3) 0.5443(7) 0.0632(14) Uani 1 1 d . . .
H1 H 0.3211 0.6866 0.5045 0.076 Uiso 1 1 calc R . .
C2 C 0.1869(4) 0.6235(3) 0.4897(7) 0.0614(15) Uani 1 1 d . . .
H2 H 0.1573 0.6638 0.4165 0.074 Uiso 1 1 calc R . .
C3 C 0.1319(4) 0.5510(3) 0.5419(5) 0.0498(11) Uani 1 1 d . . .
C4 C 0.1820(4) 0.4953(5) 0.6482(7) 0.0729(17) Uani 1 1 d . . .
H4 H 0.1491 0.4439 0.6862 0.087 Uiso 1 1 calc R . .
C5 C 0.2793(4) 0.5141(5) 0.6991(7) 0.0749(18) Uani 1 1 d . . .
H5 H 0.3107 0.4750 0.7726 0.090 Uiso 1 1 calc R . .
C6 C 0.0285(3) 0.5356(3) 0.4836(5) 0.0536(12) Uani 1 1 d . . .
H6 H -0.0005 0.5799 0.4170 0.064 Uiso 1 1 calc R . .
O1 O 0.4049(3) 0.7586(3) 0.8538(4) 0.0728(11) Uani 1 1 d . . .
O2 O 0.4574(3) 0.6444(3) 0.9954(4) 0.0650(10) Uani 1 1 d . . .
C7 C 0.4134(4) 0.7199(3) 0.9798(6) 0.0524(11) Uani 1 1 d . . .
C8 C 0.3706(5) 0.7610(4) 1.1220(7) 0.0770(17) Uani 1 1 d . . .
H8A H 0.3668 0.8265 1.1104 0.115 Uiso 1 1 calc R . .
H8B H 0.4138 0.7460 1.2120 0.115 Uiso 1 1 calc R . .
H8C H 0.3035 0.7368 1.1353 0.115 Uiso 1 1 calc R . .
O3 O 0.5000 0.4571(3) 0.7500 0.0591(13) Uani 1 2 d SD . .
H3 H 0.518(5) 0.42187(12) 0.831(3) 0.10(2) Uiso 1 1 d D . .

loop_
_atom_site_aniso_label
_atom_site_aniso_U_11
_atom_site_aniso_U_22
_atom_site_aniso_U_33
_atom_site_aniso_U_23
_atom_site_aniso_U_13
_atom_site_aniso_U_12
Cd1 0.0416(3) 0.0529(3) 0.0399(3) 0.000 -0.0051(2) 0.000
N1 0.039(2) 0.059(2) 0.051(2) -0.0040(19) -0.0090(17) 0.0038(18)
C1 0.062(3) 0.046(3) 0.079(4) 0.000(3) -0.025(3) -0.002(2)
C2 0.062(3) 0.045(3) 0.075(4) -0.005(2) -0.029(3) 0.007(2)
C3 0.045(2) 0.061(3) 0.043(2) -0.011(2) -0.0022(19) 0.009(2)
C4 0.043(3) 0.105(5) 0.069(3) 0.033(3) -0.011(2) -0.012(3)
C5 0.042(3) 0.109(5) 0.072(4) 0.041(3) -0.014(2) -0.010(3)
C6 0.043(3) 0.070(3) 0.047(3) -0.009(2) -0.007(2) 0.014(2)
O1 0.093(3) 0.065(2) 0.060(2) 0.0042(19) 0.006(2) 0.011(2)
O2 0.077(3) 0.076(2) 0.0417(18) -0.0024(17) 0.0007(17) 0.028(2)
C7 0.045(3) 0.055(3) 0.056(3) -0.010(2) -0.002(2) 0.003(2)
C8 0.076(4) 0.087(4) 0.067(4) -0.021(3) 0.006(3) 0.021(3)
O3 0.068(3) 0.046(3) 0.061(3) 0.000 -0.019(3) 0.000

loop_
_atom_type_symbol
_atom_type_description
_atom_type_scat_dispersion_real
_atom_type_scat_dispersion_imag
_atom_type_scat_source
C C 0.0033 0.0016 'International Tables Vol C Tables 4.2.6.8 and 6.1.1.4'
H H 0.0000 0.0000 'International Tables Vol C Tables 4.2.6.8 and 6.1.1.4'
N N 0.0061 0.0033 'International Tables Vol C Tables 4.2.6.8 and 6.1.1.4'
O O 0.0106 0.0060 'International Tables Vol C Tables 4.2.6.8 and 6.1.1.4'
Cd Cd -0.8075 1.2024 'International Tables Vol C Tables 4.2.6.8 and 6.1.1.4'

loop_
_geom_angle_atom_site_label_1
_geom_angle_atom_site_label_2
_geom_angle_atom_site_label_3
_geom_angle
_geom_angle_site_symmetry_1
_geom_angle_site_symmetry_3
_geom_angle_publ_flag
O2 Cd1 O2 158.9(2) . 6_657 ?
O2 Cd1 O3 100.57(10) . . ?
O2 Cd1 O3 100.57(10) 6_657 . ?
O2 Cd1 N1 96.10(14) . . ?
O2 Cd1 N1 87.90(14) 6_657 . ?
O3 Cd1 N1 79.06(10) . . ?
O2 Cd1 N1 87.90(14) . 6_657 ?
O2 Cd1 N1 96.10(14) 6_657 6_657 ?
O3 Cd1 N1 79.06(10) . 6_657 ?
N1 Cd1 N1 158.1(2) . 6_657 ?
O2 Cd1 O1 108.69(14) . 6_657 ?
O2 Cd1 O1 52.18(12) 6_657 6_657 ?
O3 Cd1 O1 142.92(9) . 6_657 ?
N1 Cd1 O1 118.72(14) . 6_657 ?
N1 Cd1 O1 79.76(14) 6_657 6_657 ?
O2 Cd1 O1 52.18(12) . . ?
O2 Cd1 O1 108.69(14) 6_657 . ?
O3 Cd1 O1 142.92(9) . . ?
N1 Cd1 O1 79.76(14) . . ?
N1 Cd1 O1 118.72(14) 6_657 . ?
O1 Cd1 O1 74.16(18) 6_657 . ?
C1 N1 C5 116.1(4) . . ?
C1 N1 Cd1 122.5(4) . . ?
C5 N1 Cd1 121.4(3) . . ?
N1 C1 C2 123.6(5) . . ?
C3 C2 C1 120.5(5) . . ?
C4 C3 C2 115.6(5) . . ?
C4 C3 C6 123.7(5) . . ?
C2 C3 C6 120.7(4) . . ?
C5 C4 C3 120.7(5) . . ?
N1 C5 C4 123.4(5) . . ?
C6 C6 C3 125.7(6) 5_566 . ?
C7 O1 Cd1 84.8(3) . . ?
C7 O2 Cd1 101.4(3) . . ?
O1 C7 O2 121.7(5) . . ?
O1 C7 C8 121.1(5) . . ?
O2 C7 C8 117.2(5) . . ?

loop_
_geom_bond_atom_site_label_1
_geom_bond_atom_site_label_2
_geom_bond_distance
_geom_bond_site_symmetry_2
_geom_bond_publ_flag
Cd1 O2 2.262(3) . ?
Cd1 O2 2.262(3) 6_657 ?
Cd1 O3 2.338(5) . ?
Cd1 N1 2.397(4) . ?
Cd1 N1 2.397(4) 6_657 ?
Cd1 O1 2.626(4) 6_657 ?
Cd1 O1 2.626(4) . ?
N1 C1 1.321(6) . ?
N1 C5 1.340(7) . ?
C1 C2 1.381(7) . ?
C2 C3 1.381(7) . ?
C3 C4 1.379(7) . ?
C3 C6 1.456(6) . ?
C4 C5 1.371(7) . ?
C6 C6 1.331(10) 5_566 ?
O1 C7 1.231(6) . ?
O2 C7 1.259(6) . ?
C7 C8 1.507(7) . ?

loop_
_geom_torsion_atom_site_label_1
_geom_torsion_atom_site_label_2
_geom_torsion_atom_site_label_3
_geom_torsion_atom_site_label_4
_geom_torsion
_geom_torsion_site_symmetry_1
_geom_torsion_site_symmetry_2
_geom_torsion_site_symmetry_3
_geom_torsion_site_symmetry_4
_geom_torsion_publ_flag
O2 Cd1 N1 C1 114.9(4) . . . . ?
O2 Cd1 N1 C1 -44.3(4) 6_657 . . . ?
O3 Cd1 N1 C1 -145.5(4) . . . . ?
N1 Cd1 N1 C1 -145.5(4) 6_657 . . . ?
O1 Cd1 N1 C1 -0.3(5) 6_657 . . . ?
O1 Cd1 N1 C1 65.1(4) . . . . ?
O2 Cd1 N1 C5 -64.1(5) . . . . ?
O2 Cd1 N1 C5 136.7(5) 6_657 . . . ?
O3 Cd1 N1 C5 35.5(4) . . . . ?
N1 Cd1 N1 C5 35.5(4) 6_657 . . . ?
O1 Cd1 N1 C5 -179.3(4) 6_657 . . . ?
O1 Cd1 N1 C5 -113.8(5) . . . . ?
C5 N1 C1 C2 2.2(8) . . . . ?
Cd1 N1 C1 C2 -176.9(4) . . . . ?
N1 C1 C2 C3 -1.4(9) . . . . ?
C1 C2 C3 C4 -0.5(8) . . . . ?
C1 C2 C3 C6 -179.4(5) . . . . ?
C2 C3 C4 C5 1.6(9) . . . . ?
C6 C3 C4 C5 -179.6(6) . . . . ?
C1 N1 C5 C4 -1.0(9) . . . . ?
Cd1 N1 C5 C4 178.0(5) . . . . ?
C3 C4 C5 N1 -0.9(11) . . . . ?
C4 C3 C6 C6 -4.4(9) . . . 5_566 ?
C2 C3 C6 C6 174.3(6) . . . 5_566 ?
O2 Cd1 O1 C7 -0.5(3) . . . . ?
O2 Cd1 O1 C7 -170.2(3) 6_657 . . . ?
O3 Cd1 O1 C7 49.5(4) . . . . ?
N1 Cd1 O1 C7 105.5(3) . . . . ?
N1 Cd1 O1 C7 -62.0(3) 6_657 . . . ?
O1 Cd1 O1 C7 -130.5(4) 6_657 . . . ?
O2 Cd1 O2 C7 28.6(3) 6_657 . . . ?
O3 Cd1 O2 C7 -151.4(3) . . . . ?
N1 Cd1 O2 C7 -71.4(3) . . . . ?
N1 Cd1 O2 C7 130.1(3) 6_657 . . . ?
O1 Cd1 O2 C7 51.7(3) 6_657 . . . ?
O1 Cd1 O2 C7 0.5(3) . . . . ?
Cd1 O1 C7 O2 0.9(5) . . . . ?
Cd1 O1 C7 C8 -178.6(5) . . . . ?
Cd1 O2 C7 O1 -1.1(6) . . . . ?
Cd1 O2 C7 C8 178.4(4) . . . . ?
